data_4122080
loop_
_publ_author_name
'Tsou, Chih-Chin'
'Chiu, Wei-Chun'
'Ke, Chun-Hung'
'Tsai, Jia-Chun'
'Wang, Yun-Ming'
'Chiang, Ming-Hsi'
'Liaw, Wen-Feng'

_publ_section_title
;
 Iron(III) Bound by Hydrosulfide Anion Ligands: NO-Promoted Stabilization
 of the [Fe(III)-SH] Motif.
;
_journal_issue 26
_journal_name_full 'Journal of the American Chemical Society'
_journal_page_first 9424
_journal_page_last 9433
_journal_paper_doi 10.1021/ja503683y
_journal_volume 136
_journal_year 2014
_chemical_formula_moiety 'C36 H32 Fe N3 O2 P2 S2'
_chemical_formula_sum 'C36 H32 Fe N3 O2 P2 S2'
_chemical_formula_weight 720.56
_chemical_name_systematic
;
 ?
;
_space_group_IT_number 15
_symmetry_cell_setting monoclinic
_symmetry_space_group_name_Hall '-C 2yc'
_symmetry_space_group_name_H-M 'C 1 2/c 1'
_atom_sites_solution_hydrogens geom
_atom_sites_solution_primary direct
_atom_sites_solution_secondary difmap
_audit_creation_method SHELXL-97
_cell_angle_alpha 90.00
_cell_angle_beta 95.5110(10)
_cell_angle_gamma 90.00
_cell_formula_units_Z 8
_cell_length_a 34.5442(8)
_cell_length_b 9.0153(2)
_cell_length_c 22.9192(5)
_cell_measurement_reflns_used 0
_cell_measurement_temperature 200(2)
_cell_measurement_theta_max 0
_cell_measurement_theta_min 0
_cell_volume 7104.7(3)
_computing_molecular_graphics 'Ortep-3 for Windows (Farrugia, 1997)'
_computing_publication_material 'WinGX publication routines (Farrugia, 1999)'
_computing_structure_refinement 'SHELXL-97 (Sheldrick, 1997)'
_computing_structure_solution 'SHELXS-86 (Sheldrick, 1986)'
_diffrn_ambient_temperature 200(2)
_diffrn_measured_fraction_theta_full 0.996
_diffrn_measured_fraction_theta_max 0.996
_diffrn_radiation_monochromator graphite
_diffrn_radiation_source 'fine-focus sealed tube'
_diffrn_radiation_type MoK\a
_diffrn_radiation_wavelength 0.71073
_diffrn_reflns_av_R_equivalents 0.0299
_diffrn_reflns_av_sigmaI/netI 0.0320
_diffrn_reflns_limit_h_max 40
_diffrn_reflns_limit_h_min -38
_diffrn_reflns_limit_k_max 8
_diffrn_reflns_limit_k_min -10
_diffrn_reflns_limit_l_max 27
_diffrn_reflns_limit_l_min -27
_diffrn_reflns_number 25682
_diffrn_reflns_theta_full 25.03
_diffrn_reflns_theta_max 25.03
_diffrn_reflns_theta_min 2.37
_exptl_absorpt_coefficient_mu 0.668
_exptl_absorpt_correction_T_max 0.8725
_exptl_absorpt_correction_T_min 0.7950
_exptl_absorpt_correction_type multi-scan
_exptl_crystal_colour brown(dark)
_exptl_crystal_density_diffrn 1.347
_exptl_crystal_density_method 'not measured'
_exptl_crystal_description prism
_exptl_crystal_F_000 2984
_exptl_crystal_size_max 0.36
_exptl_crystal_size_mid 0.32
_exptl_crystal_size_min 0.21
_refine_diff_density_max 1.272
_refine_diff_density_min -1.109
_refine_diff_density_rms 0.236
_refine_ls_extinction_method none
_refine_ls_goodness_of_fit_ref 1.103
_refine_ls_hydrogen_treatment fixed
_refine_ls_matrix_type full
_refine_ls_number_parameters 415
_refine_ls_number_reflns 6250
_refine_ls_number_restraints 0
_refine_ls_restrained_S_all 1.103
_refine_ls_R_factor_all 0.0704
_refine_ls_R_factor_gt 0.0522
_refine_ls_shift/su_max 0.000
_refine_ls_shift/su_mean 0.000
_refine_ls_structure_factor_coef Fsqd
_refine_ls_weighting_details 'calc w=1/[\s^2^(Fo^2^)+(0.0954P)^2^+15.8967P] where P=(Fo^2^+2Fc^2^)/3'
_refine_ls_weighting_scheme calc
_refine_ls_wR_factor_gt 0.1523
_refine_ls_wR_factor_ref 0.1746
_reflns_number_gt 5112
_reflns_number_total 6250
_reflns_threshold_expression >2sigma(I)
_cod_data_source_file ja503683y_si_001.cif
_cod_data_source_block complex_1-PPN
_cod_depositor_comments 'Adding full bibliography for 4122079--4122082.cif.'
_cod_original_sg_symbol_H-M 'C 2/c'
_cod_database_code 4122080

loop_
_symmetry_equiv_pos_as_xyz
'x, y, z'
'-x, y, -z+1/2'
'x+1/2, y+1/2, z'
'-x+1/2, y+1/2, -z+1/2'
'-x, -y, -z'
'x, -y, z-1/2'
'-x+1/2, -y+1/2, -z'
'x+1/2, -y+1/2, z-1/2'

loop_
_atom_site_label
_atom_site_type_symbol
_atom_site_fract_x
_atom_site_fract_y
_atom_site_fract_z
_atom_site_U_iso_or_equiv
_atom_site_adp_type
_atom_site_occupancy
_atom_site_symmetry_multiplicity
_atom_site_calc_flag
_atom_site_refinement_flags
Fe1 Fe 0.133872(17) 1.01628(7) 0.13200(2) 0.0441(2) Uani 1 1 d .
N1 N 0.15460(11) 1.1722(5) 0.16227(16) 0.0549(9) Uani 1 1 d .
N2 N 0.11028(10) 0.9056(5) 0.18216(18) 0.0520(9) Uani 1 1 d .
O1 O 0.16698(12) 1.2749(4) 0.18757(16) 0.0805(11) Uani 1 1 d .
O2 O 0.09986(11) 0.8663(4) 0.2208(2) 0.0830(12) Uani 1 1 d .
S1 S 0.09046(4) 1.10675(17) 0.05931(5) 0.0642(4) Uani 1 1 d .
H1' H 0.1075 1.1768 0.0253 0.096 Uiso 1 1 calc R
S2 S 0.17982(4) 0.87118(17) 0.09465(6) 0.0720(4) Uani 1 1 d .
H2' H 0.2041 0.8370 0.1332 0.108 Uiso 1 1 calc R
C1 C 0.05993(10) 0.4433(4) 0.43513(16) 0.0311(8) Uani 1 1 d .
C2 C 0.02265(11) 0.3849(4) 0.4258(2) 0.0462(10) Uani 1 1 d .
H2 H 0.0080 0.3948 0.3888 0.055 Uiso 1 1 calc R
C3 C 0.00713(15) 0.3112(5) 0.4719(3) 0.0656(15) Uani 1 1 d .
H3 H -0.0183 0.2700 0.4662 0.079 Uiso 1 1 calc R
C4 C 0.02822(19) 0.2983(6) 0.5250(3) 0.0727(17) Uani 1 1 d .
H4 H 0.0175 0.2469 0.5558 0.087 Uiso 1 1 calc R
C5 C 0.06446(18) 0.3582(6) 0.5344(2) 0.0676(14) Uani 1 1 d .
H5 H 0.0788 0.3494 0.5718 0.081 Uiso 1 1 calc R
C6 C 0.08045(13) 0.4324(5) 0.48927(17) 0.0455(10) Uani 1 1 d .
H6 H 0.1056 0.4754 0.4959 0.055 Uiso 1 1 calc R
C7 C 0.05279(9) 0.7130(4) 0.36819(14) 0.0255(7) Uani 1 1 d .
C8 C 0.06390(10) 0.8302(4) 0.40513(15) 0.0322(8) Uani 1 1 d .
H8 H 0.0867 0.8225 0.4316 0.039 Uiso 1 1 calc R
C9 C 0.04174(12) 0.9589(4) 0.40363(18) 0.0411(9) Uani 1 1 d .
H9 H 0.0495 1.0392 0.4289 0.049 Uiso 1 1 calc R
C10 C 0.00881(12) 0.9700(5) 0.36589(18) 0.0433(10) Uani 1 1 d .
H10 H -0.0064 1.0579 0.3650 0.052 Uiso 1 1 calc R
C11 C -0.00227(12) 0.8535(5) 0.32907(18) 0.0506(11) Uani 1 1 d .
H11 H -0.0249 0.8622 0.3023 0.061 Uiso 1 1 calc R
C12 C 0.01919(11) 0.7248(5) 0.33065(16) 0.0412(9) Uani 1 1 d .
H12 H 0.0109 0.6440 0.3059 0.049 Uiso 1 1 calc R
C13 C 0.07163(10) 0.4380(4) 0.31038(15) 0.0317(8) Uani 1 1 d .
C14 C 0.07356(13) 0.5097(5) 0.25707(17) 0.0457(10) Uani 1 1 d .
H14 H 0.0776 0.6139 0.2561 0.055 Uiso 1 1 calc R
C15 C 0.06962(14) 0.4295(6) 0.20572(18) 0.0572(12) Uani 1 1 d .
H15 H 0.0710 0.4786 0.1693 0.069 Uiso 1 1 calc R
C16 C 0.06368(12) 0.2784(6) 0.2068(2) 0.0589(13) Uani 1 1 d .
H16 H 0.0611 0.2235 0.1713 0.071 Uiso 1 1 calc R
C17 C 0.06158(13) 0.2076(5) 0.2593(2) 0.0574(12) Uani 1 1 d .
H17 H 0.0572 0.1036 0.2601 0.069 Uiso 1 1 calc R
C18 C 0.06578(11) 0.2872(4) 0.31124(18) 0.0428(9) Uani 1 1 d .
H18 H 0.0646 0.2374 0.3476 0.051 Uiso 1 1 calc R
C19 C 0.19183(10) 0.5706(4) 0.33724(15) 0.0309(8) Uani 1 1 d .
C20 C 0.17438(13) 0.6609(5) 0.29422(19) 0.0513(11) Uani 1 1 d .
H20 H 0.1483 0.6920 0.2960 0.062 Uiso 1 1 calc R
C21 C 0.19468(16) 0.7065(7) 0.2484(2) 0.0791(18) Uani 1 1 d .
H21 H 0.1827 0.7710 0.2192 0.095 Uiso 1 1 calc R
C22 C 0.23223(16) 0.6586(6) 0.2449(3) 0.0763(17) Uani 1 1 d .
H22 H 0.2458 0.6878 0.2127 0.092 Uiso 1 1 calc R
C23 C 0.24993(12) 0.5700(6) 0.2873(2) 0.0568(12) Uani 1 1 d .
H23 H 0.2760 0.5386 0.2850 0.068 Uiso 1 1 calc R
C24 C 0.23019(11) 0.5254(5) 0.33396(19) 0.0455(10) Uani 1 1 d .
H24 H 0.2427 0.4641 0.3637 0.055 Uiso 1 1 calc R
C25 C 0.16228(9) 0.3063(4) 0.38768(14) 0.0262(7) Uani 1 1 d .
C26 C 0.16620(11) 0.2378(4) 0.33408(16) 0.0354(8) Uani 1 1 d .
H26 H 0.1724 0.2951 0.3014 0.042 Uiso 1 1 calc R
C27 C 0.16105(12) 0.0857(4) 0.32848(19) 0.0445(10) Uani 1 1 d .
H27 H 0.1638 0.0387 0.2920 0.053 Uiso 1 1 calc R
C28 C 0.15199(12) 0.0031(4) 0.3756(2) 0.0442(10) Uani 1 1 d .
H28 H 0.1485 -0.1010 0.3714 0.053 Uiso 1 1 calc R
C29 C 0.14792(11) 0.0694(4) 0.42883(18) 0.0420(9) Uani 1 1 d .
H29 H 0.1415 0.0114 0.4611 0.050 Uiso 1 1 calc R
C30 C 0.15325(10) 0.2211(4) 0.43506(16) 0.0333(8) Uani 1 1 d .
H30 H 0.1507 0.2670 0.4718 0.040 Uiso 1 1 calc R
C31 C 0.19281(9) 0.5446(4) 0.46404(15) 0.0282(7) Uani 1 1 d .
C32 C 0.22424(11) 0.4566(5) 0.48487(19) 0.0442(10) Uani 1 1 d .
H32 H 0.2308 0.3714 0.4635 0.053 Uiso 1 1 calc R
C33 C 0.24585(13) 0.4934(5) 0.5367(2) 0.0546(12) Uani 1 1 d .
H33 H 0.2669 0.4319 0.5515 0.066 Uiso 1 1 calc R
C34 C 0.23702(13) 0.6183(5) 0.56690(19) 0.0529(11) Uani 1 1 d .
H34 H 0.2524 0.6445 0.6020 0.063 Uiso 1 1 calc R
C35 C 0.20618(12) 0.7053(5) 0.54671(18) 0.0480(10) Uani 1 1 d .
H35 H 0.2000 0.7909 0.5681 0.058 Uiso 1 1 calc R
C36 C 0.18388(11) 0.6695(4) 0.49525(16) 0.0362(8) Uani 1 1 d .
H36 H 0.1625 0.7303 0.4814 0.043 Uiso 1 1 calc R
N3 N 0.12438(8) 0.5877(3) 0.39373(12) 0.0270(6) Uani 1 1 d .
P1 P 0.08042(2) 0.54372(9) 0.37713(4) 0.0240(2) Uani 1 1 d .
P2 P 0.16511(2) 0.50456(9) 0.39535(4) 0.0241(2) Uani 1 1 d .

loop_
_atom_site_aniso_label
_atom_site_aniso_U_11
_atom_site_aniso_U_22
_atom_site_aniso_U_33
_atom_site_aniso_U_23
_atom_site_aniso_U_13
_atom_site_aniso_U_12
Fe1 0.0372(3) 0.0530(4) 0.0416(3) 0.0087(3) 0.0015(2) -0.0026(3)
N1 0.053(2) 0.067(3) 0.045(2) 0.0029(19) 0.0049(16) -0.003(2)
N2 0.0289(18) 0.061(3) 0.065(2) 0.006(2) -0.0010(17) 0.0064(17)
O1 0.096(3) 0.072(2) 0.073(2) -0.022(2) 0.011(2) -0.020(2)
O2 0.049(2) 0.072(3) 0.128(4) 0.030(3) 0.009(2) 0.0012(18)
S1 0.0625(8) 0.0877(10) 0.0403(6) 0.0023(6) -0.0056(5) 0.0202(7)
S2 0.0618(8) 0.0740(9) 0.0795(9) 0.0134(7) 0.0044(6) -0.0044(7)
C1 0.0311(18) 0.0226(17) 0.042(2) 0.0002(15) 0.0154(15) 0.0019(14)
C2 0.037(2) 0.035(2) 0.071(3) -0.0067(19) 0.0245(19) -0.0064(17)
C3 0.062(3) 0.038(2) 0.106(4) -0.010(3) 0.055(3) -0.014(2)
C4 0.101(4) 0.048(3) 0.080(4) 0.008(3) 0.064(3) -0.002(3)
C5 0.096(4) 0.065(3) 0.046(3) 0.014(2) 0.032(3) 0.006(3)
C6 0.053(2) 0.046(2) 0.040(2) 0.0053(18) 0.0159(18) 0.004(2)
C7 0.0224(16) 0.0251(17) 0.0296(16) 0.0018(13) 0.0043(13) 0.0020(13)
C8 0.0276(18) 0.0298(18) 0.0382(18) -0.0002(15) -0.0027(14) 0.0030(15)
C9 0.046(2) 0.0267(19) 0.051(2) -0.0002(17) 0.0042(18) 0.0052(17)
C10 0.042(2) 0.040(2) 0.048(2) 0.0120(18) 0.0067(18) 0.0175(18)
C11 0.037(2) 0.061(3) 0.050(2) 0.003(2) -0.0108(18) 0.017(2)
C12 0.037(2) 0.046(2) 0.038(2) -0.0045(17) -0.0076(16) 0.0088(18)
C13 0.0240(17) 0.0335(19) 0.0380(19) -0.0093(15) 0.0055(14) -0.0031(15)
C14 0.053(3) 0.047(2) 0.039(2) -0.0043(18) 0.0089(18) -0.0096(19)
C15 0.059(3) 0.078(3) 0.035(2) -0.011(2) 0.0074(19) -0.010(3)
C16 0.041(2) 0.081(4) 0.055(3) -0.038(3) 0.007(2) -0.011(2)
C17 0.052(3) 0.046(3) 0.074(3) -0.032(2) 0.007(2) -0.009(2)
C18 0.043(2) 0.033(2) 0.052(2) -0.0098(17) 0.0044(18) -0.0061(17)
C19 0.0275(18) 0.0242(17) 0.0421(19) 0.0008(15) 0.0086(14) -0.0016(14)
C20 0.044(2) 0.054(3) 0.059(3) 0.026(2) 0.0208(19) 0.014(2)
C21 0.069(3) 0.090(4) 0.084(4) 0.053(3) 0.037(3) 0.021(3)
C22 0.067(3) 0.081(4) 0.088(4) 0.035(3) 0.047(3) 0.007(3)
C23 0.035(2) 0.064(3) 0.076(3) 0.009(3) 0.026(2) 0.000(2)
C24 0.028(2) 0.050(2) 0.059(3) 0.006(2) 0.0112(18) 0.0020(18)
C25 0.0193(15) 0.0221(17) 0.0367(18) 0.0007(14) 0.0003(13) 0.0014(13)
C26 0.0367(19) 0.0305(19) 0.040(2) -0.0014(16) 0.0067(15) -0.0020(16)
C27 0.049(2) 0.033(2) 0.053(2) -0.0137(18) 0.0086(19) -0.0035(18)
C28 0.043(2) 0.0238(19) 0.066(3) -0.0056(18) 0.0049(19) -0.0034(16)
C29 0.044(2) 0.029(2) 0.053(2) 0.0075(17) 0.0048(18) -0.0046(17)
C30 0.0326(19) 0.0276(18) 0.0401(19) 0.0011(15) 0.0061(15) -0.0025(15)
C31 0.0226(17) 0.0267(18) 0.0347(18) -0.0019(14) -0.0002(13) -0.0035(14)
C32 0.034(2) 0.037(2) 0.059(2) -0.0128(19) -0.0079(18) 0.0083(17)
C33 0.041(2) 0.053(3) 0.064(3) -0.008(2) -0.023(2) 0.007(2)
C34 0.046(2) 0.063(3) 0.047(2) -0.010(2) -0.0127(19) -0.004(2)
C35 0.052(2) 0.048(2) 0.044(2) -0.0159(19) 0.0049(18) 0.000(2)
C36 0.0339(19) 0.035(2) 0.0397(19) -0.0022(16) 0.0039(15) 0.0050(16)
N3 0.0220(14) 0.0247(15) 0.0342(15) -0.0013(12) 0.0030(11) 0.0013(11)
P1 0.0201(4) 0.0235(4) 0.0287(4) -0.0011(3) 0.0033(3) -0.0004(3)
P2 0.0196(4) 0.0211(4) 0.0316(5) 0.0003(3) 0.0030(3) 0.0001(3)

loop_
_atom_type_symbol
_atom_type_description
_atom_type_scat_dispersion_real
_atom_type_scat_dispersion_imag
_atom_type_scat_source
C C 0.0033 0.0016 'International Tables Vol C Tables 4.2.6.8 and 6.1.1.4'
H H 0.0000 0.0000 'International Tables Vol C Tables 4.2.6.8 and 6.1.1.4'
N N 0.0061 0.0033 'International Tables Vol C Tables 4.2.6.8 and 6.1.1.4'
O O 0.0106 0.0060 'International Tables Vol C Tables 4.2.6.8 and 6.1.1.4'
P P 0.1023 0.0942 'International Tables Vol C Tables 4.2.6.8 and 6.1.1.4'
S S 0.1246 0.1234 'International Tables Vol C Tables 4.2.6.8 and 6.1.1.4'
Fe Fe 0.3463 0.8444 'International Tables Vol C Tables 4.2.6.8 and 6.1.1.4'

loop_
_geom_angle_atom_site_label_1
_geom_angle_atom_site_label_2
_geom_angle_atom_site_label_3
_geom_angle
N1 Fe1 N2 113.73(18)
N1 Fe1 S1 102.97(13)
N2 Fe1 S1 111.26(12)
N1 Fe1 S2 110.28(14)
N2 Fe1 S2 107.39(13)
S1 Fe1 S2 111.25(5)
O1 N1 Fe1 173.5(4)
O2 N2 Fe1 162.0(4)
Fe1 S1 H1' 109.5
Fe1 S2 H2' 109.5
C6 C1 C2 120.1(4)
C6 C1 P1 119.7(3)
C2 C1 P1 120.0(3)
C1 C2 C3 118.8(4)
C1 C2 H2 120.6
C3 C2 H2 120.6
C4 C3 C2 120.3(5)
C4 C3 H3 119.8
C2 C3 H3 119.8
C3 C4 C5 120.9(4)
C3 C4 H4 119.6
C5 C4 H4 119.6
C4 C5 C6 119.8(5)
C4 C5 H5 120.1
C6 C5 H5 120.1
C1 C6 C5 120.0(4)
C1 C6 H6 120.0
C5 C6 H6 120.0
C12 C7 C8 119.3(3)
C12 C7 P1 122.7(3)
C8 C7 P1 117.6(2)
C7 C8 C9 120.1(3)
C7 C8 H8 119.9
C9 C8 H8 119.9
C10 C9 C8 120.1(4)
C10 C9 H9 120.0
C8 C9 H9 120.0
C9 C10 C11 119.8(4)
C9 C10 H10 120.1
C11 C10 H10 120.1
C12 C11 C10 120.6(3)
C12 C11 H11 119.7
C10 C11 H11 119.7
C11 C12 C7 120.0(4)
C11 C12 H12 120.0
C7 C12 H12 120.0
C18 C13 C14 119.5(3)
C18 C13 P1 121.6(3)
C14 C13 P1 118.8(3)
C15 C14 C13 119.9(4)
C15 C14 H14 120.1
C13 C14 H14 120.1
C14 C15 C16 120.4(4)
C14 C15 H15 119.8
C16 C15 H15 119.8
C17 C16 C15 119.8(4)
C17 C16 H16 120.1
C15 C16 H16 120.1
C16 C17 C18 120.2(4)
C16 C17 H17 119.9
C18 C17 H17 119.9
C13 C18 C17 120.2(4)
C13 C18 H18 119.9
C17 C18 H18 119.9
C20 C19 C24 119.2(3)
C20 C19 P2 120.6(3)
C24 C19 P2 120.1(3)
C19 C20 C21 120.2(4)
C19 C20 H20 119.9
C21 C20 H20 119.9
C22 C21 C20 120.0(5)
C22 C21 H21 120.0
C20 C21 H21 120.0
C23 C22 C21 120.4(4)
C23 C22 H22 119.8
C21 C22 H22 119.8
C22 C23 C24 120.2(4)
C22 C23 H23 119.9
C24 C23 H23 119.9
C23 C24 C19 119.9(4)
C23 C24 H24 120.0
C19 C24 H24 120.0
C30 C25 C26 119.5(3)
C30 C25 P2 119.2(3)
C26 C25 P2 121.2(3)
C27 C26 C25 119.8(3)
C27 C26 H26 120.1
C25 C26 H26 120.1
C28 C27 C26 120.0(4)
C28 C27 H27 120.0
C26 C27 H27 120.0
C27 C28 C29 120.8(4)
C27 C28 H28 119.6
C29 C28 H28 119.6
C28 C29 C30 119.7(4)
C28 C29 H29 120.1
C30 C29 H29 120.1
C29 C30 C25 120.2(3)
C29 C30 H30 119.9
C25 C30 H30 119.9
C36 C31 C32 119.5(3)
C36 C31 P2 119.3(3)
C32 C31 P2 121.2(3)
C33 C32 C31 119.8(4)
C33 C32 H32 120.1
C31 C32 H32 120.1
C34 C33 C32 120.2(4)
C34 C33 H33 119.9
C32 C33 H33 119.9
C35 C34 C33 120.3(4)
C35 C34 H34 119.9
C33 C34 H34 119.9
C34 C35 C36 120.4(4)
C34 C35 H35 119.8
C36 C35 H35 119.8
C35 C36 C31 119.8(4)
C35 C36 H36 120.1
C31 C36 H36 120.1
P1 N3 P2 135.59(19)
N3 P1 C7 107.52(15)
N3 P1 C13 114.60(15)
C7 P1 C13 107.89(16)
N3 P1 C1 112.56(16)
C7 P1 C1 105.52(15)
C13 P1 C1 108.26(17)
N3 P2 C19 110.07(15)
N3 P2 C25 115.24(15)
C19 P2 C25 106.54(16)
N3 P2 C31 108.69(15)
C19 P2 C31 108.35(16)
C25 P2 C31 107.73(15)

loop_
_geom_bond_atom_site_label_1
_geom_bond_atom_site_label_2
_geom_bond_distance
Fe1 N1 1.695(4)
Fe1 N2 1.778(5)
Fe1 S1 2.2826(12)
Fe1 S2 2.2857(17)
N1 O1 1.153(5)
N2 O2 1.049(5)
S1 H1' 1.2000
S2 H2' 1.2000
C1 C6 1.372(5)
C1 C2 1.389(5)
C1 P1 1.808(3)
C2 C3 1.397(6)
C2 H2 0.9500
C3 C4 1.361(8)
C3 H3 0.9500
C4 C5 1.361(8)
C4 H4 0.9500
C5 C6 1.390(6)
C5 H5 0.9500
C6 H6 0.9500
C7 C12 1.381(5)
C7 C8 1.384(5)
C7 P1 1.801(3)
C8 C9 1.389(5)
C8 H8 0.9500
C9 C10 1.365(6)
C9 H9 0.9500
C10 C11 1.379(6)
C10 H10 0.9500
C11 C12 1.375(6)
C11 H11 0.9500
C12 H12 0.9500
C13 C18 1.375(5)
C13 C14 1.389(5)
C13 P1 1.803(3)
C14 C15 1.377(6)
C14 H14 0.9500
C15 C16 1.378(7)
C15 H15 0.9500
C16 C17 1.370(7)
C16 H16 0.9500
C17 C18 1.385(6)
C17 H17 0.9500
C18 H18 0.9500
C19 C20 1.372(5)
C19 C24 1.395(5)
C19 P2 1.793(3)
C20 C21 1.381(6)
C20 H20 0.9500
C21 C22 1.376(7)
C21 H21 0.9500
C22 C23 1.357(7)
C22 H22 0.9500
C23 C24 1.381(6)
C23 H23 0.9500
C24 H24 0.9500
C25 C30 1.390(5)
C25 C26 1.393(5)
C25 P2 1.797(3)
C26 C27 1.387(5)
C26 H26 0.9500
C27 C28 1.372(6)
C27 H27 0.9500
C28 C29 1.378(6)
C28 H28 0.9500
C29 C30 1.385(5)
C29 H29 0.9500
C30 H30 0.9500
C31 C36 1.384(5)
C31 C32 1.392(5)
C31 P2 1.799(3)
C32 C33 1.382(6)
C32 H32 0.9500
C33 C34 1.371(6)
C33 H33 0.9500
C34 C35 1.367(6)
C34 H34 0.9500
C35 C36 1.383(5)
C35 H35 0.9500
C36 H36 0.9500
N3 P1 1.580(3)
N3 P2 1.592(3)
